data_2022047
loop_
_publ_author_name
'Jha, Kunal Kumar'
'Gruza, Barbara'
'Kumar, Prashant'
'Chodkiewicz, Michal Leszek'
'Dominiak, Paulina Maria'

_publ_section_title
;
 TAAM: a reliable and user friendly tool for hydrogen-atom location using
 routine X-ray diffraction data
;
_journal_issue 3
_journal_name_full 'Acta Crystallographica Section B Structural Science, Crystal Engineering and Materials'
_journal_paper_doi 10.1107/S2052520620002917
_journal_volume 76
_journal_year 2020
_chemical_formula_moiety 'C8 H18 N2 O4 S'
_chemical_formula_sum 'C8 H18 N2 O4 S'
_chemical_formula_weight 238.31
_space_group_crystal_system orthorhombic
_space_group_IT_number 61
_space_group_name_Hall '-P 2ac 2ab'
_space_group_name_H-M_alt 'P b c a'
_symmetry_Int_Tables_number 61
_audit_creation_date 2019-09-16
_audit_creation_method
;
Olex2 1.2
(compiled 2018.05.29 svn.r3508 for OlexSys, GUI svn.r5506)
;
_cell_angle_alpha 90
_cell_angle_beta 90
_cell_angle_gamma 90
_cell_formula_units_Z 8
_cell_length_a 8.3222(2)
_cell_length_b 9.5441(2)
_cell_length_c 27.0123(6)
_cell_measurement_temperature 100(2)
_cell_volume 2145.53(8)
_computing_molecular_graphics 'Olex2 (Dolomanov et al., 2009)'
_computing_publication_material 'Olex2 (Dolomanov et al., 2009)'
_computing_structure_refinement 'olex2.refine (Bourhis et al., 2015)'
_diffrn_ambient_temperature 100(2)
_diffrn_measured_fraction_theta_full 0.8774
_diffrn_measured_fraction_theta_max 0.8774
_diffrn_measurement_device_type 'Bruker APEXII'
_diffrn_radiation_type MoK\a
_diffrn_radiation_wavelength 0.71073
_diffrn_reflns_av_R_equivalents 0.0000
_diffrn_reflns_av_unetI/netI 0.0427
_diffrn_reflns_limit_h_max 19
_diffrn_reflns_limit_h_min 0
_diffrn_reflns_limit_k_max 22
_diffrn_reflns_limit_k_min 0
_diffrn_reflns_limit_l_max 62
_diffrn_reflns_limit_l_min 0
_diffrn_reflns_number 14200
_diffrn_reflns_theta_full 26.4944
_diffrn_reflns_theta_max 26.49
_diffrn_reflns_theta_min 1.51
_exptl_absorpt_coefficient_mu 0.300
_exptl_crystal_density_diffrn 1.4754
_exptl_crystal_F_000 1025.5266
_refine_diff_density_max 0.1793
_refine_diff_density_min -0.1067
_refine_diff_density_rms 0.0298
_refine_ls_d_res_high 0.7966
_refine_ls_d_res_low 13.5061
_refine_ls_goodness_of_fit_ref 1.0616
_refine_ls_hydrogen_treatment refall
_refine_ls_matrix_type full
_refine_ls_number_constraints 0
_refine_ls_number_parameters 208
_refine_ls_number_reflns 1946
_refine_ls_number_restraints 0
_refine_ls_restrained_S_all 1.0616
_refine_ls_R_factor_all 0.0149
_refine_ls_R_factor_gt 0.0149
_refine_ls_shift/su_max 0.0006
_refine_ls_shift/su_mean 0.0001
_refine_ls_structure_factor_coef Fsqd
_refine_ls_weighting_details 'w=1/[\s^2^(Fo^2^)+(0.0000P)^2^+0.1376P] where P=(Fo^2^+2Fc^2^)/3'
_refine_ls_weighting_scheme calc
_refine_ls_wR_factor_gt 0.0367
_refine_ls_wR_factor_ref 0.0367
_reflns_Friedel_coverage 0.0
_reflns_limit_h_max 10
_reflns_limit_h_min 0
_reflns_limit_k_max 11
_reflns_limit_k_min 0
_reflns_limit_l_max 33
_reflns_limit_l_min 0
_reflns_number_gt 1946
_reflns_number_total 1946
_reflns_threshold_expression I>=2u(I)
_cod_data_source_file 27_TAAM_iso_0.8.cif
_cod_data_source_block 27_TAAM_iso_0.8
_cod_database_code 2022047
_olex2_refinement_description
;
;
_olex2_submission_special_instructions 'No special instructions were received'

loop_
_space_group_symop_id
_space_group_symop_operation_xyz
1 x,y,z
2 x+1/2,-y+1/2,-z
3 -x,y+1/2,-z+1/2
4 -x+1/2,-y,z+1/2
5 -x,-y,-z
6 -x-1/2,y-1/2,z
7 x,-y-1/2,z-1/2
8 x-1/2,y,-z-1/2

loop_
_atom_site_label
_atom_site_type_symbol
_atom_site_fract_x
_atom_site_fract_y
_atom_site_fract_z
_atom_site_U_iso_or_equiv
_atom_site_adp_type
_atom_site_occupancy
_atom_site_refinement_flags_posn
S(1) S 0.44979(2) 0.223445(19) 1.055866(6) 0.01064(6) Uani 1.000000 .
O(1) O 0.30728(6) 0.13215(6) 1.055755(19) 0.01324(12) Uani 1.000000 .
O(2) O 0.59709(6) 0.14430(6) 1.06092(2) 0.01661(13) Uani 1.000000 .
O(3) O 0.43301(7) 0.33887(6) 1.09017(2) 0.01964(13) Uani 1.000000 .
O(4) O 0.72733(6) 0.16518(6) 0.71637(2) 0.01412(12) Uani 1.000000 .
N(2) N 0.52317(7) 0.30083(6) 0.80285(2) 0.00993(13) Uani 1.000000 .
N(1) N 0.53196(7) 0.24803(7) 0.90873(2) 0.01024(13) Uani 1.000000 .
C(3) C 0.56019(9) 0.13480(8) 0.87154(3) 0.01234(15) Uani 1.000000 .
C(6) C 0.49778(9) 0.41283(8) 0.83925(3) 0.01241(15) Uani 1.000000 .
C(1) C 0.45504(9) 0.30082(8) 0.99584(3) 0.01223(15) Uani 1.000000 .
C(4) C 0.42541(8) 0.35756(8) 0.88675(3) 0.01211(15) Uani 1.000000 .
C(5) C 0.63138(9) 0.19606(8) 0.82461(3) 0.01186(15) Uani 1.000000 .
C(2) C 0.46773(9) 0.18853(8) 0.95599(3) 0.01278(15) Uani 1.000000 .
C(8) C 0.59962(9) 0.26273(9) 0.71354(3) 0.01411(15) Uani 1.000000 .
C(7) C 0.58948(9) 0.36255(8) 0.75732(3) 0.01240(15) Uani 1.000000 .
H(3a H 0.4455(12) 0.0831(11) 0.8654(4) 0.028(3) Uiso 1.000000 .
H(3b H 0.6422(13) 0.0611(11) 0.8876(4) 0.036(3) Uiso 1.000000 .
H(6a H 0.4173(12) 0.4871(11) 0.8244(4) 0.034(3) Uiso 1.000000 .
H(6b H 0.6126(12) 0.4658(11) 0.8478(4) 0.028(3) Uiso 1.000000 .
H(1a H 0.3487(13) 0.3636(10) 0.9917(4) 0.028(3) Uiso 1.000000 .
H(1b H 0.5603(12) 0.3652(11) 0.9951(4) 0.032(3) Uiso 1.000000 .
H(4a H 0.4140(11) 0.4433(11) 0.9129(4) 0.031(3) Uiso 1.000000 .
H(4b H 0.3098(12) 0.3097(10) 0.8807(4) 0.027(3) Uiso 1.000000 .
H(5a H 0.7485(12) 0.2432(11) 0.8331(4) 0.033(3) Uiso 1.000000 .
H(5b H 0.6510(12) 0.1116(11) 0.7985(4) 0.030(3) Uiso 1.000000 .
H(2a H 0.5514(12) 0.1066(12) 0.9662(4) 0.035(3) Uiso 1.000000 .
H(2b H 0.3523(13) 0.1410(11) 0.9484(4) 0.032(3) Uiso 1.000000 .
H(8a H 0.4854(13) 0.2024(11) 0.7109(4) 0.032(3) Uiso 1.000000 .
H(8b H 0.6070(13) 0.3271(11) 0.6805(4) 0.037(3) Uiso 1.000000 .
H(7a H 0.7078(12) 0.4086(11) 0.7642(4) 0.031(3) Uiso 1.000000 .
H(7b H 0.5095(13) 0.4479(11) 0.7484(4) 0.034(3) Uiso 1.000000 .
H(1) H 0.6394(15) 0.2934(12) 0.9175(4) 0.029(3) Uiso 1.000000 .
H(4) H 0.8250(14) 0.2141(12) 0.7115(4) 0.027(3) Uiso 1.000000 .

loop_
_atom_site_aniso_label
_atom_site_aniso_U_11
_atom_site_aniso_U_22
_atom_site_aniso_U_33
_atom_site_aniso_U_12
_atom_site_aniso_U_13
_atom_site_aniso_U_23
S(1) 0.01052(9) 0.01190(10) 0.00950(9) -0.00047(7) 0.00055(6) -0.00018(7)
O(1) 0.0108(2) 0.0145(3) 0.0144(3) -0.00028(19) 0.00125(19) 0.0020(2)
O(2) 0.0117(2) 0.0218(3) 0.0164(3) 0.0011(2) -0.0021(2) 0.0026(2)
O(3) 0.0284(3) 0.0163(3) 0.0142(3) -0.0029(2) 0.0036(2) -0.0037(2)
O(4) 0.0142(2) 0.0141(3) 0.0141(3) -0.0005(2) 0.0018(2) -0.0016(2)
N(2) 0.0092(3) 0.0100(3) 0.0107(3) -0.0002(2) -0.0006(2) 0.0003(2)
N(1) 0.0106(3) 0.0111(3) 0.0090(3) -0.0000(2) 0.0002(2) 0.0002(2)
C(3) 0.0152(3) 0.0112(4) 0.0106(4) 0.0011(3) 0.0001(3) 0.0010(3)
C(6) 0.0143(3) 0.0108(4) 0.0121(4) 0.0011(3) 0.0019(3) 0.0008(3)
C(1) 0.0139(3) 0.0121(4) 0.0107(3) -0.0001(3) 0.0017(3) 0.0005(3)
C(4) 0.0123(3) 0.0130(4) 0.0110(4) 0.0017(3) 0.0018(3) 0.0006(3)
C(5) 0.0125(3) 0.0126(4) 0.0105(4) 0.0018(3) 0.0006(3) 0.0001(3)
C(2) 0.0161(3) 0.0119(4) 0.0104(4) -0.0014(3) 0.0007(3) 0.0002(3)
C(8) 0.0140(3) 0.0180(4) 0.0104(4) 0.0002(3) -0.0001(3) -0.0009(3)
C(7) 0.0137(3) 0.0121(4) 0.0114(4) 0.0005(3) 0.0014(3) 0.0011(3)

loop_
_atom_type_symbol
_atom_type_description
_atom_type_scat_dispersion_real
_atom_type_scat_dispersion_imag
_atom_type_scat_source
_atom_type_scat_dispersion_source
C C 0.00347 0.00161 'Clementi & Roetti, C., At. Data Nucl. Data Tables 1974, 14, (177-478); Clementi & Raimondi, J. Chem. Phys., 1963, 38, (2686-2689)' 'Henke, Gullikson and Davis, At. Data and Nucl. Data Tables, 1993, 54, 2'
H H 0.00000 0.00000 'Clementi & Roetti, C., At. Data Nucl. Data Tables 1974, 14, (177-478); Clementi & Raimondi, J. Chem. Phys., 1963, 38, (2686-2689)' 'Henke, Gullikson and Davis, At. Data and Nucl. Data Tables, 1993, 54, 2'
N N 0.00653 0.00323 'Clementi & Roetti, C., At. Data Nucl. Data Tables 1974, 14, (177-478); Clementi & Raimondi, J. Chem. Phys., 1963, 38, (2686-2689)' 'Henke, Gullikson and Davis, At. Data and Nucl. Data Tables, 1993, 54, 2'
O O 0.01158 0.00611 'Clementi & Roetti, C., At. Data Nucl. Data Tables 1974, 14, (177-478); Clementi & Raimondi, J. Chem. Phys., 1963, 38, (2686-2689)' 'Henke, Gullikson and Davis, At. Data and Nucl. Data Tables, 1993, 54, 2'

loop_
_geom_angle_atom_site_label_1
_geom_angle_atom_site_label_2
_geom_angle_atom_site_label_3
_geom_angle
_geom_angle_site_symmetry_1
_geom_angle_site_symmetry_3
_geom_angle_publ_flag
O(2) S(1) O(1) 111.96(3) . . ?
O(3) S(1) O(1) 111.99(3) . . ?
O(3) S(1) O(2) 114.78(3) . . ?
C(1) S(1) O(1) 105.26(3) . . ?
C(1) S(1) O(2) 106.35(3) . . ?
C(1) S(1) O(3) 105.64(3) . . ?
C(5) N(2) C(6) 108.42(6) . . ?
C(7) N(2) C(6) 108.81(6) . . ?
C(7) N(2) C(5) 112.17(6) . . ?
C(4) N(1) C(3) 109.41(6) . . ?
C(2) N(1) C(3) 110.82(6) . . ?
C(2) N(1) C(4) 113.12(6) . . ?
C(5) C(3) N(1) 110.16(6) . . ?
C(4) C(6) N(2) 111.82(6) . . ?
C(2) C(1) S(1) 110.69(5) . . ?
C(6) C(4) N(1) 110.17(6) . . ?
C(3) C(5) N(2) 110.95(6) . . ?
C(1) C(2) N(1) 111.16(6) . . ?
C(7) C(8) O(4) 114.32(6) . . ?
C(8) C(7) N(2) 114.84(6) . . ?

loop_
_geom_bond_atom_site_label_1
_geom_bond_atom_site_label_2
_geom_bond_distance
_geom_bond_site_symmetry_2
_geom_bond_publ_flag
S(1) O(1) 1.4717(5) . ?
S(1) O(2) 1.4463(5) . ?
S(1) O(3) 1.4462(6) . ?
S(1) C(1) 1.7822(7) . ?
O(4) C(8) 1.4150(9) . ?
N(2) C(6) 1.4677(9) . ?
N(2) C(5) 1.4684(9) . ?
N(2) C(7) 1.4711(9) . ?
N(1) C(3) 1.4941(9) . ?
N(1) C(4) 1.4937(9) . ?
N(1) C(2) 1.4960(9) . ?
C(3) C(5) 1.5163(10) . ?
C(6) C(4) 1.5124(10) . ?
C(1) C(2) 1.5227(10) . ?
C(8) C(7) 1.5209(10) . ?
